data_7119795
loop_
_publ_author_name
'Ravi, Arthi'
'Hassan, Syed Zahid'
'Vanikrishna, Ajithkumar N.'
'Sureshan, Kana M.'

_publ_section_title
;
 Regioselective SN2 reactions for rapid syntheses of azido-inositols by
 one-pot sequence-specific nucleophilysis.
;
_journal_issue 28
_journal_name_full 'Chemical communications (Cambridge, England)'
_journal_page_first 3971
_journal_paper_doi 10.1039/c7cc01219e
_journal_volume 53
_journal_year 2017
_chemical_formula_moiety 'C18 H32 O10'
_chemical_formula_sum 'C18 H32 O10'
_chemical_formula_weight 408.44
_chemical_name_systematic
;
 ?
;
_space_group_IT_number 7
_symmetry_cell_setting monoclinic
_symmetry_space_group_name_Hall 'P -2yac'
_symmetry_space_group_name_H-M 'P 1 n 1'
_atom_sites_solution_hydrogens geom
_atom_sites_solution_primary direct
_atom_sites_solution_secondary difmap
_audit_creation_method SHELXL-97
_audit_update_record
;
2017-02-14 deposited with the CCDC.
2017-03-10 downloaded from the CCDC.
;
_cell_angle_alpha 90.00
_cell_angle_beta 106.583(2)
_cell_angle_gamma 90.00
_cell_formula_units_Z 2
_cell_length_a 6.7657(3)
_cell_length_b 13.1376(7)
_cell_length_c 11.8254(6)
_cell_measurement_reflns_used 3131
_cell_measurement_temperature 296(2)
_cell_measurement_theta_max 27.94
_cell_measurement_theta_min 2.37
_cell_volume 1007.38(9)
_computing_cell_refinement 'Bruker SAINT'
_computing_data_collection 'Bruker APEX2'
_computing_data_reduction 'Bruker SAINT'
_computing_molecular_graphics 'Bruker SHELXTL'
_computing_publication_material 'Bruker SHELXTL'
_computing_structure_refinement 'SHELXL-97 (Sheldrick, 2008)'
_computing_structure_solution 'SHELXS-97 (Sheldrick, 2008)'
_diffrn_ambient_temperature 296(2)
_diffrn_measured_fraction_theta_full 0.999
_diffrn_measured_fraction_theta_max 0.999
_diffrn_measurement_device_type 'Bruker APEX-II CCD'
_diffrn_measurement_method '\f and \w scans'
_diffrn_radiation_monochromator graphite
_diffrn_radiation_source 'fine-focus sealed tube'
_diffrn_radiation_type MoK\a
_diffrn_radiation_wavelength 0.71073
_diffrn_reflns_av_R_equivalents 0.0250
_diffrn_reflns_av_sigmaI/netI 0.0344
_diffrn_reflns_limit_h_max 8
_diffrn_reflns_limit_h_min -8
_diffrn_reflns_limit_k_max 15
_diffrn_reflns_limit_k_min -15
_diffrn_reflns_limit_l_max 14
_diffrn_reflns_limit_l_min -14
_diffrn_reflns_number 7360
_diffrn_reflns_theta_full 24.98
_diffrn_reflns_theta_max 24.98
_diffrn_reflns_theta_min 1.55
_diffrn_standards_number 0
_exptl_absorpt_coefficient_mu 0.110
_exptl_absorpt_correction_T_max 0.9837
_exptl_absorpt_correction_T_min 0.9784
_exptl_absorpt_correction_type multi-scan
_exptl_absorpt_process_details SADABS
_exptl_crystal_colour colourless
_exptl_crystal_density_diffrn 1.347
_exptl_crystal_density_meas 1.346
_exptl_crystal_density_method 'not measured'
_exptl_crystal_description block
_exptl_crystal_F_000 440
_exptl_crystal_size_max 0.20
_exptl_crystal_size_mid 0.15
_exptl_crystal_size_min 0.15
_refine_diff_density_max 0.705
_refine_diff_density_min -0.213
_refine_diff_density_rms 0.060
_refine_ls_abs_structure_details 'Flack H D (1983), Acta Cryst. A39, 876-881'
_refine_ls_abs_structure_Flack -1.4(16)
_refine_ls_extinction_method none
_refine_ls_goodness_of_fit_ref 1.045
_refine_ls_hydrogen_treatment constr
_refine_ls_matrix_type full
_refine_ls_number_parameters 263
_refine_ls_number_reflns 3425
_refine_ls_number_restraints 2
_refine_ls_restrained_S_all 1.044
_refine_ls_R_factor_all 0.0698
_refine_ls_R_factor_gt 0.0551
_refine_ls_shift/su_max 0.001
_refine_ls_shift/su_mean 0.000
_refine_ls_structure_factor_coef Fsqd
_refine_ls_weighting_details 'calc w=1/[\s^2^(Fo^2^)+(0.1044P)^2^+0.3266P] where P=(Fo^2^+2Fc^2^)/3'
_refine_ls_weighting_scheme calc
_refine_ls_wR_factor_gt 0.1500
_refine_ls_wR_factor_ref 0.1670
_reflns_number_gt 2792
_reflns_number_total 3425
_reflns_threshold_expression >2\s(I)
_cod_data_source_file c7cc01219e2.cif
_cod_data_source_block newpn1
_cod_depositor_comments
;
The following automatic conversions were performed:

'_symmetry_cell_setting' value 'Monoclinic' changed to 'monoclinic'
according to
/home/data/users/saulius/crontab/automatic-downloads/rss-feeds/RSC/lib/dictionaries/cif_core.dic
dictionary named 'cif_core.dic' version 2.4.2 from 2011-04-26.

Automatic conversion script
Id: cif_fix_values 4973 2017-02-22 13:04:09Z antanas 

 Adding full bibliography for 7119789--7119796.cif.
;
_cod_original_sg_symbol_Hall 'P -2yac '
_cod_original_sg_symbol_H-M 'Pn   '
_cod_database_code 7119795

loop_
_symmetry_equiv_pos_as_xyz
'x, y, z'
'x+1/2, -y, z+1/2'

loop_
_atom_site_label
_atom_site_type_symbol
_atom_site_fract_x
_atom_site_fract_y
_atom_site_fract_z
_atom_site_U_iso_or_equiv
_atom_site_adp_type
_atom_site_occupancy
_atom_site_symmetry_multiplicity
_atom_site_calc_flag
_atom_site_refinement_flags
C1 C 0.8874(5) 0.2192(3) 0.8425(3) 0.0266(8) Uani 1 1 d .
H1 H 0.9896 0.1721 0.8277 0.032 Uiso 1 1 calc R
C2 C 0.7377(5) 0.1609(3) 0.8950(3) 0.0250(8) Uani 1 1 d .
H2 H 0.6767 0.1047 0.8421 0.030 Uiso 1 1 calc R
C3 C 0.5662(5) 0.2281(3) 0.9116(4) 0.0308(9) Uani 1 1 d .
H3 H 0.6251 0.2819 0.9687 0.037 Uiso 1 1 calc R
C4 C 0.4409(5) 0.2759(3) 0.7964(3) 0.0285(8) Uani 1 1 d .
H4 H 0.3662 0.2232 0.7422 0.034 Uiso 1 1 calc R
C5 C 0.5858(6) 0.3306(3) 0.7436(3) 0.0290(8) Uani 1 1 d .
H5 H 0.6456 0.3885 0.7941 0.035 Uiso 1 1 calc R
C6 C 0.7588(5) 0.2643(3) 0.7270(3) 0.0250(8) Uani 1 1 d .
H6 H 0.7000 0.2091 0.6719 0.030 Uiso 1 1 calc R
C7 C 0.7265(5) 0.0580(3) 1.0582(3) 0.0332(9) Uani 1 1 d .
C8 C 0.8006(8) -0.0877(4) 0.9593(5) 0.0598(14) Uani 1 1 d .
H8A H 0.9226 -0.0484 0.9644 0.090 Uiso 1 1 calc R
H8B H 0.7468 -0.1137 0.8807 0.090 Uiso 1 1 calc R
H8C H 0.8342 -0.1433 1.0141 0.090 Uiso 1 1 calc R
C9 C 0.8669(7) 0.0288(4) 1.1799(4) 0.0570(13) Uani 1 1 d .
H9A H 0.7959 -0.0181 1.2169 0.086 Uiso 1 1 calc R
H9B H 0.9029 0.0887 1.2278 0.086 Uiso 1 1 calc R
H9C H 0.9899 -0.0027 1.1713 0.086 Uiso 1 1 calc R
C10 C 0.5327(6) 0.1179(3) 1.0666(4) 0.0394(10) Uani 1 1 d .
C11 C 0.3723(7) 0.0533(4) 1.0958(5) 0.0583(14) Uani 1 1 d .
H11A H 0.2590 0.0953 1.1008 0.088 Uiso 1 1 calc R
H11B H 0.4308 0.0201 1.1701 0.088 Uiso 1 1 calc R
H11C H 0.3240 0.0031 1.0353 0.088 Uiso 1 1 calc R
C12 C 0.4653(9) 0.2637(5) 1.1735(5) 0.0701(16) Uani 1 1 d .
H12A H 0.3609 0.2269 1.1970 0.105 Uiso 1 1 calc R
H12B H 0.4027 0.3012 1.1026 0.105 Uiso 1 1 calc R
H12C H 0.5335 0.3100 1.2351 0.105 Uiso 1 1 calc R
C13 C 0.5903(6) 0.4290(3) 0.5750(3) 0.0345(9) Uani 1 1 d .
C14 C 0.4470(6) 0.4557(4) 0.4554(3) 0.0406(10) Uani 1 1 d .
H14A H 0.4042 0.3945 0.4107 0.061 Uiso 1 1 calc R
H14B H 0.5174 0.4991 0.4143 0.061 Uiso 1 1 calc R
H14C H 0.3281 0.4904 0.4653 0.061 Uiso 1 1 calc R
C15 C 0.5150(8) 0.5798(4) 0.6745(4) 0.0498(12) Uani 1 1 d .
H15A H 0.4203 0.6045 0.6030 0.075 Uiso 1 1 calc R
H15B H 0.5822 0.6363 0.7214 0.075 Uiso 1 1 calc R
H15C H 0.4411 0.5411 0.7181 0.075 Uiso 1 1 calc R
C16 C 0.7830(6) 0.3697(3) 0.5662(3) 0.0357(10) Uani 1 1 d .
C17 C 0.9407(8) 0.4395(4) 0.5358(5) 0.0629(16) Uani 1 1 d .
H17A H 1.0668 0.4028 0.5444 0.094 Uiso 1 1 calc R
H17B H 0.9667 0.4971 0.5880 0.094 Uiso 1 1 calc R
H17C H 0.8878 0.4627 0.4558 0.094 Uiso 1 1 calc R
C18 C 0.8533(10) 0.2266(5) 0.4560(6) 0.085(2) Uani 1 1 d .
H18A H 0.9169 0.2609 0.4037 0.128 Uiso 1 1 calc R
H18B H 0.7864 0.1659 0.4187 0.128 Uiso 1 1 calc R
H18C H 0.9567 0.2089 0.5275 0.128 Uiso 1 1 calc R
O1 O 0.9874(4) 0.2948(2) 0.9227(2) 0.0482(7) Uani 1 1 d .
H1' H 1.0984 0.3086 0.9113 0.072 Uiso 1 1 calc R
O2 O 0.8498(4) 0.1201(2) 1.0067(2) 0.0334(6) Uani 1 1 d .
O3 O 0.4306(3) 0.1655(2) 0.9567(2) 0.0354(7) Uani 1 1 d .
O4 O 0.3016(4) 0.3442(2) 0.8232(2) 0.0424(6) Uani 1 1 d .
H4' H 0.2054 0.3545 0.7640 0.064 Uiso 1 1 calc R
O5 O 0.4683(3) 0.3682(2) 0.6298(2) 0.0327(6) Uani 1 1 d .
O6 O 0.8887(3) 0.3256(2) 0.6785(2) 0.0351(7) Uani 1 1 d .
O7 O 0.6501(4) -0.0248(2) 0.9873(3) 0.0465(8) Uani 1 1 d .
O8 O 0.6108(4) 0.1945(3) 1.1525(3) 0.0508(8) Uani 1 1 d .
O9 O 0.6657(4) 0.5164(2) 0.6463(3) 0.0425(8) Uani 1 1 d .
O10 O 0.7045(4) 0.2922(3) 0.4827(3) 0.0505(8) Uani 1 1 d .

loop_
_atom_site_aniso_label
_atom_site_aniso_U_11
_atom_site_aniso_U_22
_atom_site_aniso_U_33
_atom_site_aniso_U_23
_atom_site_aniso_U_13
_atom_site_aniso_U_12
C1 0.0187(16) 0.030(2) 0.031(2) -0.0004(16) 0.0056(13) -0.0004(15)
C2 0.0184(16) 0.032(2) 0.0223(19) 0.0047(16) 0.0014(14) -0.0036(15)
C3 0.0201(17) 0.035(2) 0.034(2) 0.0043(17) 0.0025(15) -0.0017(16)
C4 0.0190(15) 0.036(2) 0.0281(19) 0.0037(17) 0.0035(14) -0.0015(16)
C5 0.0265(17) 0.030(2) 0.0262(19) 0.0041(16) 0.0004(15) 0.0024(16)
C6 0.0209(17) 0.033(2) 0.0224(18) 0.0026(16) 0.0080(14) -0.0026(15)
C7 0.0234(19) 0.041(2) 0.037(2) 0.0186(19) 0.0118(17) 0.0030(17)
C8 0.053(3) 0.061(3) 0.066(4) 0.005(3) 0.019(3) 0.007(3)
C9 0.044(3) 0.071(3) 0.051(3) 0.035(3) 0.005(2) 0.012(3)
C10 0.0315(19) 0.052(3) 0.035(2) 0.019(2) 0.0100(17) 0.0067(19)
C11 0.032(2) 0.084(4) 0.063(3) 0.038(3) 0.018(2) 0.007(2)
C12 0.077(3) 0.088(4) 0.049(3) 0.013(3) 0.023(3) 0.037(3)
C13 0.033(2) 0.034(2) 0.032(2) 0.0079(18) 0.0037(17) -0.0027(17)
C14 0.032(2) 0.057(3) 0.032(2) 0.014(2) 0.0083(16) 0.014(2)
C15 0.054(3) 0.046(3) 0.049(3) 0.005(2) 0.015(2) 0.006(2)
C16 0.032(2) 0.045(2) 0.030(2) 0.0139(18) 0.0076(17) 0.0087(18)
C17 0.045(3) 0.074(3) 0.081(4) 0.045(3) 0.035(3) 0.017(3)
C18 0.090(4) 0.089(4) 0.080(5) -0.009(4) 0.029(4) 0.045(4)
O1 0.0376(14) 0.0537(17) 0.0462(16) 0.0033(14) 0.0005(11) -0.0143(13)
O2 0.0237(12) 0.0428(16) 0.0298(15) 0.0089(12) 0.0012(11) -0.0016(12)
O3 0.0236(13) 0.0463(16) 0.0352(15) 0.0197(13) 0.0067(11) -0.0030(12)
O4 0.0299(12) 0.0507(16) 0.0461(15) 0.0059(13) 0.0101(11) 0.0102(12)
O5 0.0198(11) 0.0458(16) 0.0285(14) 0.0149(12) 0.0008(10) -0.0008(12)
O6 0.0206(12) 0.0490(17) 0.0341(15) 0.0122(12) 0.0053(11) 0.0004(12)
O7 0.0316(15) 0.0410(18) 0.064(2) 0.0076(15) 0.0092(13) -0.0042(13)
O8 0.0499(18) 0.066(2) 0.0342(17) 0.0018(16) 0.0081(14) 0.0203(16)
O9 0.0396(16) 0.0405(17) 0.0481(18) 0.0113(14) 0.0136(13) 0.0008(14)
O10 0.0498(18) 0.062(2) 0.0370(18) 0.0028(15) 0.0081(15) 0.0165(16)

loop_
_atom_type_symbol
_atom_type_description
_atom_type_scat_dispersion_real
_atom_type_scat_dispersion_imag
_atom_type_scat_source
C C 0.0033 0.0016 'International Tables Vol C Tables 4.2.6.8 and 6.1.1.4'
H H 0.0000 0.0000 'International Tables Vol C Tables 4.2.6.8 and 6.1.1.4'
O O 0.0106 0.0060 'International Tables Vol C Tables 4.2.6.8 and 6.1.1.4'

loop_
_geom_angle_atom_site_label_1
_geom_angle_atom_site_label_2
_geom_angle_atom_site_label_3
_geom_angle
O1 C1 C6 112.0(3)
O1 C1 C2 109.0(3)
C6 C1 C2 106.5(3)
O1 C1 H1 109.8
C6 C1 H1 109.8
C2 C1 H1 109.8
O2 C2 C3 108.9(3)
O2 C2 C1 108.9(2)
C3 C2 C1 112.4(3)
O2 C2 H2 108.9
C3 C2 H2 108.9
C1 C2 H2 108.9
O3 C3 C2 107.9(3)
O3 C3 C4 108.4(3)
C2 C3 C4 112.1(3)
O3 C3 H3 109.5
C2 C3 H3 109.5
C4 C3 H3 109.5
O4 C4 C5 110.6(3)
O4 C4 C3 107.5(3)
C5 C4 C3 108.1(3)
O4 C4 H4 110.2
C5 C4 H4 110.2
C3 C4 H4 110.2
O5 C5 C4 107.6(3)
O5 C5 C6 108.4(3)
C4 C5 C6 113.7(3)
O5 C5 H5 109.0
C4 C5 H5 109.0
C6 C5 H5 109.0
O6 C6 C1 108.8(3)
O6 C6 C5 108.3(3)
C1 C6 C5 111.9(3)
O6 C6 H6 109.3
C1 C6 H6 109.3
C5 C6 H6 109.3
O7 C7 O2 110.8(3)
O7 C7 C9 113.4(4)
O2 C7 C9 105.3(3)
O7 C7 C10 105.1(3)
O2 C7 C10 110.2(3)
C9 C7 C10 112.1(4)
O7 C8 H8A 109.5
O7 C8 H8B 109.5
H8A C8 H8B 109.5
O7 C8 H8C 109.5
H8A C8 H8C 109.5
H8B C8 H8C 109.5
C7 C9 H9A 109.5
C7 C9 H9B 109.5
H9A C9 H9B 109.5
C7 C9 H9C 109.5
H9A C9 H9C 109.5
H9B C9 H9C 109.5
O8 C10 O3 109.0(3)
O8 C10 C11 112.5(4)
O3 C10 C11 105.3(3)
O8 C10 C7 104.8(3)
O3 C10 C7 111.1(3)
C11 C10 C7 114.1(4)
C10 C11 H11A 109.5
C10 C11 H11B 109.5
H11A C11 H11B 109.5
C10 C11 H11C 109.5
H11A C11 H11C 109.5
H11B C11 H11C 109.5
O8 C12 H12A 109.5
O8 C12 H12B 109.5
H12A C12 H12B 109.5
O8 C12 H12C 109.5
H12A C12 H12C 109.5
H12B C12 H12C 109.5
O5 C13 O9 109.6(3)
O5 C13 C14 104.7(3)
O9 C13 C14 113.0(3)
O5 C13 C16 110.8(3)
O9 C13 C16 106.2(3)
C14 C13 C16 112.5(3)
C13 C14 H14A 109.5
C13 C14 H14B 109.5
H14A C14 H14B 109.5
C13 C14 H14C 109.5
H14A C14 H14C 109.5
H14B C14 H14C 109.5
O9 C15 H15A 109.5
O9 C15 H15B 109.5
H15A C15 H15B 109.5
O9 C15 H15C 109.5
H15A C15 H15C 109.5
H15B C15 H15C 109.5
O10 C16 O6 110.1(3)
O10 C16 C17 114.7(4)
O6 C16 C17 105.2(3)
O10 C16 C13 104.7(3)
O6 C16 C13 110.3(3)
C17 C16 C13 111.9(3)
C16 C17 H17A 109.5
C16 C17 H17B 109.5
H17A C17 H17B 109.5
C16 C17 H17C 109.5
H17A C17 H17C 109.5
H17B C17 H17C 109.5
O10 C18 H18A 109.5
O10 C18 H18B 109.5
H18A C18 H18B 109.5
O10 C18 H18C 109.5
H18A C18 H18C 109.5
H18B C18 H18C 109.5
C1 O1 H1' 109.5
C7 O2 C2 112.9(3)
C10 O3 C3 113.1(3)
C4 O4 H4' 109.5
C13 O5 C5 112.2(3)
C6 O6 C16 113.4(3)
C7 O7 C8 115.5(3)
C12 O8 C10 116.5(3)
C15 O9 C13 116.6(3)
C16 O10 C18 116.2(4)

loop_
_geom_bond_atom_site_label_1
_geom_bond_atom_site_label_2
_geom_bond_distance
C1 O1 1.405(5)
C1 C6 1.515(5)
C1 C2 1.535(5)
C1 H1 0.9800
C2 O2 1.427(4)
C2 C3 1.514(5)
C2 H2 0.9800
C3 O3 1.442(4)
C3 C4 1.520(5)
C3 H3 0.9800
C4 O4 1.402(4)
C4 C5 1.489(5)
C4 H4 0.9800
C5 O5 1.441(4)
C5 C6 1.516(5)
C5 H5 0.9800
C6 O6 1.428(4)
C6 H6 0.9800
C7 O7 1.381(5)
C7 O2 1.422(4)
C7 C9 1.530(6)
C7 C10 1.556(6)
C8 O7 1.422(6)
C8 H8A 0.9600
C8 H8B 0.9600
C8 H8C 0.9600
C9 H9A 0.9600
C9 H9B 0.9600
C9 H9C 0.9600
C10 O8 1.421(6)
C10 O3 1.429(5)
C10 C11 1.494(6)
C11 H11A 0.9600
C11 H11B 0.9600
C11 H11C 0.9600
C12 O8 1.413(6)
C12 H12A 0.9600
C12 H12B 0.9600
C12 H12C 0.9600
C13 O5 1.430(5)
C13 O9 1.430(5)
C13 C14 1.510(5)
C13 C16 1.547(6)
C14 H14A 0.9600
C14 H14B 0.9600
C14 H14C 0.9600
C15 O9 1.427(5)
C15 H15A 0.9600
C15 H15B 0.9600
C15 H15C 0.9600
C16 O10 1.413(5)
C16 O6 1.438(5)
C16 C17 1.526(6)
C17 H17A 0.9600
C17 H17B 0.9600
C17 H17C 0.9600
C18 O10 1.427(6)
C18 H18A 0.9600
C18 H18B 0.9600
C18 H18C 0.9600
O1 H1' 0.8200
O4 H4' 0.8200

loop_
_geom_hbond_atom_site_label_D
_geom_hbond_atom_site_label_H
_geom_hbond_atom_site_label_A
_geom_hbond_distance_DH
_geom_hbond_distance_HA
_geom_hbond_distance_DA
_geom_hbond_angle_DHA
_geom_hbond_site_symmetry_A
O1 H1' O4 0.82 2.00 2.784(4) 159.0 1_655
O4 H4' O6 0.82 2.13 2.839(3) 145.4 1_455

loop_
_geom_torsion_atom_site_label_1
_geom_torsion_atom_site_label_2
_geom_torsion_atom_site_label_3
_geom_torsion_atom_site_label_4
_geom_torsion
O1 C1 C2 O2 -56.7(4)
C6 C1 C2 O2 -177.7(3)
O1 C1 C2 C3 64.0(4)
C6 C1 C2 C3 -57.0(4)
O2 C2 C3 O3 -61.5(3)
C1 C2 C3 O3 177.8(3)
O2 C2 C3 C4 179.2(3)
C1 C2 C3 C4 58.5(4)
O3 C3 C4 O4 67.0(4)
C2 C3 C4 O4 -174.0(3)
O3 C3 C4 C5 -173.6(3)
C2 C3 C4 C5 -54.6(4)
O4 C4 C5 O5 -67.5(4)
C3 C4 C5 O5 175.2(3)
O4 C4 C5 C6 172.4(3)
C3 C4 C5 C6 55.0(4)
O1 C1 C6 O6 56.8(4)
C2 C1 C6 O6 175.8(3)
O1 C1 C6 C5 -62.9(4)
C2 C1 C6 C5 56.2(4)
O5 C5 C6 O6 61.6(4)
C4 C5 C6 O6 -178.8(3)
O5 C5 C6 C1 -178.5(3)
C4 C5 C6 C1 -58.9(4)
O7 C7 C10 O8 172.0(3)
O2 C7 C10 O8 -68.6(4)
C9 C7 C10 O8 48.4(4)
O7 C7 C10 O3 -70.4(4)
O2 C7 C10 O3 49.0(5)
C9 C7 C10 O3 166.0(4)
O7 C7 C10 C11 48.5(5)
O2 C7 C10 C11 167.9(4)
C9 C7 C10 C11 -75.1(5)
O5 C13 C16 O10 68.8(4)
O9 C13 C16 O10 -172.2(3)
C14 C13 C16 O10 -48.1(4)
O5 C13 C16 O6 -49.6(4)
O9 C13 C16 O6 69.4(4)
C14 C13 C16 O6 -166.5(4)
O5 C13 C16 C17 -166.4(4)
O9 C13 C16 C17 -47.4(5)
C14 C13 C16 C17 76.7(5)
O7 C7 O2 C2 61.3(4)
C9 C7 O2 C2 -175.6(3)
C10 C7 O2 C2 -54.6(4)
C3 C2 O2 C7 61.8(4)
C1 C2 O2 C7 -175.4(3)
O8 C10 O3 C3 61.7(4)
C11 C10 O3 C3 -177.4(4)
C7 C10 O3 C3 -53.3(4)
C2 C3 O3 C10 59.3(4)
C4 C3 O3 C10 -179.1(3)
O9 C13 O5 C5 -61.8(4)
C14 C13 O5 C5 176.6(3)
C16 C13 O5 C5 55.1(4)
C4 C5 O5 C13 175.5(3)
C6 C5 O5 C13 -61.1(4)
C1 C6 O6 C16 178.1(3)
C5 C6 O6 C16 -60.0(4)
O10 C16 O6 C6 -61.2(4)
C17 C16 O6 C6 174.7(3)
C13 C16 O6 C6 53.8(4)
O2 C7 O7 C8 56.5(4)
C9 C7 O7 C8 -61.8(5)
C10 C7 O7 C8 175.5(3)
O3 C10 O8 C12 58.1(4)
C11 C10 O8 C12 -58.3(5)
C7 C10 O8 C12 177.1(3)
O5 C13 O9 C15 -55.7(4)
C14 C13 O9 C15 60.7(4)
C16 C13 O9 C15 -175.5(3)
O6 C16 O10 C18 -62.7(5)
C17 C16 O10 C18 55.8(5)
C13 C16 O10 C18 178.7(4)
